data_1525256
loop_
_publ_author_name
'Shevchenko, I.P.'
'Fedorchuk, A.A.'
'Yarmolyuk, Ya.P.'
'Markiv, V.Ya.'
'Grin', Yu.'

_publ_section_title
;
 Phase equilibria and crystalline structure of compounds in the system
 Ho-Cu-Ga
;
_journal_name_full 'Izvestiya Akademii Nauk SSSR, Metally'
_journal_page_first 214
_journal_page_last 217
_journal_volume 1989
_journal_year 1989
_chemical_formula_sum 'Cu0.64 Ga1.36 Ho'
_chemical_name_systematic '(Cu0.32 Ga0.68)2 Ho'
_space_group_IT_number 194
_symmetry_space_group_name_Hall '-P 6c 2c'
_symmetry_space_group_name_H-M 'P 63/m m c'
_cell_angle_alpha 90
_cell_angle_beta 90
_cell_angle_gamma 120
_cell_formula_units_Z 2
_cell_length_a 4.342
_cell_length_b 4.342
_cell_length_c 9.096
_cell_volume 148.512
_citation_journal_id_ASTM IZNMAQ
_cod_data_source_file Shevchenko_IZNMAQ_1989_1431.cif
_cod_data_source_block Cu0.64Ga1.36Ho1
_cod_original_cell_volume 148.5117
_cod_original_formula_sum 'Cu0.64 Ga1.36 Ho1'
_cod_database_code 1525256

loop_
_symmetry_equiv_pos_as_xyz
x,y,z
x-y,x,z+1/2
-y,x-y,z
-x,-y,z+1/2
-x+y,-x,z
y,-x+y,z+1/2
-y,-x,-z+1/2
x-y,-y,-z
x,x-y,-z+1/2
y,x,-z
-x+y,y,-z+1/2
-x,-x+y,-z
-x,-y,-z
-x+y,-x,-z-1/2
y,-x+y,-z
x,y,-z-1/2
x-y,x,-z
-y,x-y,-z-1/2
y,x,z-1/2
-x+y,y,z
-x,-x+y,z-1/2
-y,-x,z
x-y,-y,z-1/2
x,x-y,z

loop_
_atom_site_label
_atom_site_type_symbol
_atom_site_fract_x
_atom_site_fract_y
_atom_site_fract_z
_atom_site_occupancy
_atom_site_U_iso_or_equiv
Cu1 Cu 0.3333 0.6667 0.471 0.32 0.0
Ho1 Ho 0 0 0.25 1 0.0
Ga1 Ga 0.3333 0.6667 0.471 0.68 0.0
